data_7211442
loop_
_publ_author_name
'Waidmann, Thomas'
'Fritsch, Nico'
'Tucher, Johannes'
'Rudolf, Marc'
'Glaser, Felix'
'Guldi, Dirk M.'
'Burzlaff, Nicolai'

_publ_section_title
;
 Battlement-shaped 1D coordination polymer based on a
 bis(N-methylimidazole-2-yl)butadiyne ligand
;
_journal_issue 47
_journal_name_full CrystEngComm
_journal_page_first 10157
_journal_paper_doi 10.1039/c3ce41652f
_journal_volume 15
_journal_year 2013
_chemical_compound_source 'synthesis as described'
_chemical_formula_moiety 'C12 H10 N4'
_chemical_formula_sum 'C12 H10 N4'
_chemical_formula_weight 210.24
_chemical_name_systematic
;
 ?
;
_space_group_IT_number 14
_symmetry_cell_setting monoclinic
_symmetry_Int_Tables_number 14
_symmetry_space_group_name_Hall '-P 2ybc'
_symmetry_space_group_name_H-M 'P 1 21/c 1'
_atom_sites_solution_hydrogens geom
_atom_sites_solution_primary direct
_atom_sites_solution_secondary difmap
_audit_creation_date 2013-06-28T11:59:27-00:00
_audit_creation_method 'WinGX routine CIF_UPDATE'
_cell_angle_alpha 90
_cell_angle_beta 92.413(5)
_cell_angle_gamma 90
_cell_formula_units_Z 4
_cell_length_a 7.0586(4)
_cell_length_b 11.6096(4)
_cell_length_c 12.8621(7)
_cell_measurement_reflns_used 89
_cell_measurement_temperature 150(2)
_cell_measurement_theta_max 20
_cell_measurement_theta_min 6
_cell_measurement_wavelength 0.71073
_cell_volume 1053.08(9)
_computing_cell_refinement 'EVALCCD (Duisenberg, 2003)'
_computing_data_collection 'COLLECT (Bruker-Nonius, 2002)'
_computing_data_reduction 'EVALCCD (Duisenberg, 2003)'
_computing_molecular_graphics 'Ortep-3 for Windows (Farrugia, 1997)'
_computing_publication_material 'WinGX publication routines (Farrugia, 1999)'
_computing_structure_refinement 'SHELXL-97 (Sheldrick, 1997)'
_computing_structure_solution 'SHELXS-86 (Sheldrick, 1986)'
_diffrn_ambient_temperature 150(2)
_diffrn_detector_area_resol_mean 9
_diffrn_measured_fraction_theta_full 0.986
_diffrn_measured_fraction_theta_max 0.986
_diffrn_measurement_device_type 'Bruker-Nonius KappaCCD'
_diffrn_measurement_method
;
 \f- and \w-rotations with 1.60 \% and 192 sec per frame
;
_diffrn_radiation_monochromator graphite
_diffrn_radiation_probe x-ray
_diffrn_radiation_type MoK\a
_diffrn_radiation_wavelength 0.71073
_diffrn_reflns_av_R_equivalents 0.023
_diffrn_reflns_av_unetI/netI 0.014
_diffrn_reflns_limit_h_max 8
_diffrn_reflns_limit_h_min -8
_diffrn_reflns_limit_k_max 14
_diffrn_reflns_limit_k_min -14
_diffrn_reflns_limit_l_max 16
_diffrn_reflns_limit_l_min -16
_diffrn_reflns_number 14414
_diffrn_reflns_theta_full 26.5
_diffrn_reflns_theta_max 26.5
_diffrn_reflns_theta_min 6.25
_exptl_absorpt_coefficient_mu 0.085
_exptl_absorpt_correction_T_max 0.7454
_exptl_absorpt_correction_T_min 0.6921
_exptl_absorpt_correction_type multi-scan
_exptl_absorpt_process_details 'SADABS, Bruker-AXS, 2002'
_exptl_crystal_colour yellow
_exptl_crystal_density_diffrn 1.326
_exptl_crystal_density_method 'not measured'
_exptl_crystal_description block
_exptl_crystal_F_000 440
_exptl_crystal_size_max 0.37
_exptl_crystal_size_mid 0.184
_exptl_crystal_size_min 0.158
_refine_diff_density_max 0.285
_refine_diff_density_min -0.222
_refine_diff_density_rms 0.037
_refine_ls_extinction_method none
_refine_ls_goodness_of_fit_ref 1.068
_refine_ls_hydrogen_treatment constr
_refine_ls_matrix_type full
_refine_ls_number_parameters 147
_refine_ls_number_reflns 2146
_refine_ls_number_restraints 0
_refine_ls_restrained_S_all 1.068
_refine_ls_R_factor_all 0.0443
_refine_ls_R_factor_gt 0.0387
_refine_ls_shift/su_max 0
_refine_ls_shift/su_mean 0
_refine_ls_structure_factor_coef Fsqd
_refine_ls_weighting_details 'calc w=1/[\s^2^(Fo^2^)+(0.0456P)^2^+0.4547P] where P=(Fo^2^+2Fc^2^)/3'
_refine_ls_weighting_scheme calc
_refine_ls_wR_factor_gt 0.0958
_refine_ls_wR_factor_ref 0.0993
_reflns_number_gt 1914
_reflns_number_total 2146
_reflns_threshold_expression >2sigma(I)
_cod_data_source_file c3ce41652f.txt
_cod_data_source_block compound7
_cod_original_sg_symbol_H-M 'P 21/c'
_cod_database_code 7211442

loop_
_symmetry_equiv_pos_as_xyz
'x, y, z'
'-x, y+1/2, -z+1/2'
'-x, -y, -z'
'x, -y-1/2, z-1/2'

loop_
_atom_site_label
_atom_site_type_symbol
_atom_site_fract_x
_atom_site_fract_y
_atom_site_fract_z
_atom_site_U_iso_or_equiv
_atom_site_adp_type
_atom_site_occupancy
_atom_site_symmetry_multiplicity
_atom_site_calc_flag
_atom_site_refinement_flags
C1 C 0.18554(17) 0.64825(11) 0.53301(10) 0.0218(3) Uani 1 1 d .
C2 C 0.22584(17) 0.56073(11) 0.48919(10) 0.0218(3) Uani 1 1 d .
C3 C 0.27293(17) 0.46293(11) 0.43701(10) 0.0214(3) Uani 1 1 d .
C4 C 0.31627(17) 0.37864(11) 0.38930(9) 0.0217(3) Uani 1 1 d .
C11 C 0.13725(17) 0.75229(11) 0.58303(9) 0.0192(3) Uani 1 1 d .
C12 C 0.06006(18) 0.87078(11) 0.70561(10) 0.0227(3) Uani 1 1 d .
H12 H 0.0304 0.9023 0.7694 0.027 Uiso 1 1 calc R
C13 C 0.06586(19) 0.92696(11) 0.61323(10) 0.0243(3) Uani 1 1 d .
H13 H 0.0403 1.0049 0.6039 0.029 Uiso 1 1 calc R
C14 C 0.1154(2) 0.66564(12) 0.76171(11) 0.0301(3) Uani 1 1 d .
H14A H -0.0108 0.6437 0.7786 0.045 Uiso 1 1 calc R
H14B H 0.1839 0.6907 0.8237 0.045 Uiso 1 1 calc R
H14C H 0.1789 0.6008 0.7326 0.045 Uiso 1 1 calc R
C21 C 0.36786(17) 0.28038(11) 0.33160(10) 0.0209(3) Uani 1 1 d .
C22 C 0.44779(18) 0.10325(11) 0.29782(10) 0.0256(3) Uani 1 1 d .
H22 H 0.4792 0.0257 0.3037 0.031 Uiso 1 1 calc R
C23 C 0.4393(2) 0.16719(13) 0.20951(11) 0.0301(3) Uani 1 1 d .
H23 H 0.4641 0.139 0.1438 0.036 Uiso 1 1 calc R
C24 C 0.3899(2) 0.14708(12) 0.48572(10) 0.0272(3) Uani 1 1 d .
H24A H 0.3437 0.0698 0.4926 0.041 Uiso 1 1 calc R
H24B H 0.3049 0.1996 0.5177 0.041 Uiso 1 1 calc R
H24C H 0.5135 0.1532 0.5192 0.041 Uiso 1 1 calc R
N11 N 0.11426(16) 0.85349(9) 0.53599(8) 0.0239(3) Uani 1 1 d .
N12 N 0.10631(14) 0.75914(9) 0.68633(8) 0.0198(2) Uani 1 1 d .
N21 N 0.38958(17) 0.27852(10) 0.22980(9) 0.0285(3) Uani 1 1 d .
N22 N 0.40109(14) 0.17538(9) 0.37607(8) 0.0205(2) Uani 1 1 d .

loop_
_atom_site_aniso_label
_atom_site_aniso_U_11
_atom_site_aniso_U_22
_atom_site_aniso_U_33
_atom_site_aniso_U_23
_atom_site_aniso_U_13
_atom_site_aniso_U_12
C1 0.0222(6) 0.0203(6) 0.0230(6) 0.0007(5) 0.0019(5) 0.0009(5)
C2 0.0236(6) 0.0195(6) 0.0223(6) 0.0012(5) 0.0024(5) 0.0010(5)
C3 0.0231(6) 0.0198(6) 0.0214(6) 0.0009(5) 0.0018(5) 0.0013(5)
C4 0.0224(6) 0.0216(6) 0.0212(6) 0.0012(5) 0.0019(5) 0.0016(5)
C11 0.0202(6) 0.0181(6) 0.0195(6) 0.0002(5) 0.0014(4) 0.0007(4)
C12 0.0278(6) 0.0205(6) 0.0199(6) -0.0041(5) 0.0025(5) 0.0024(5)
C13 0.0318(7) 0.0165(6) 0.0248(7) -0.0006(5) 0.0030(5) 0.0045(5)
C14 0.0401(8) 0.0254(7) 0.0247(7) 0.0099(6) 0.0015(6) 0.0008(6)
C21 0.0214(6) 0.0204(6) 0.0211(6) -0.0013(5) 0.0020(5) 0.0024(5)
C22 0.0256(6) 0.0212(6) 0.0302(7) -0.0071(5) 0.0018(5) 0.0038(5)
C23 0.0351(7) 0.0324(7) 0.0230(7) -0.0082(6) 0.0034(5) 0.0085(6)
C24 0.0322(7) 0.0261(7) 0.0236(7) 0.0035(5) 0.0046(5) 0.0017(5)
N11 0.0321(6) 0.0190(5) 0.0208(5) 0.0017(4) 0.0044(4) 0.0046(4)
N12 0.0240(5) 0.0176(5) 0.0178(5) 0.0017(4) 0.0010(4) -0.0005(4)
N21 0.0356(6) 0.0291(6) 0.0211(6) -0.0011(5) 0.0048(5) 0.0082(5)
N22 0.0215(5) 0.0185(5) 0.0216(5) -0.0015(4) 0.0011(4) 0.0008(4)

loop_
_atom_type_symbol
_atom_type_description
_atom_type_scat_dispersion_real
_atom_type_scat_dispersion_imag
_atom_type_scat_source
C C 0.0033 0.0016 'International Tables Vol C Tables 4.2.6.8 and 6.1.1.4'
H H 0 0 'International Tables Vol C Tables 4.2.6.8 and 6.1.1.4'
N N 0.0061 0.0033 'International Tables Vol C Tables 4.2.6.8 and 6.1.1.4'

loop_
_geom_angle_atom_site_label_1
_geom_angle_atom_site_label_2
_geom_angle_atom_site_label_3
_geom_angle
C2 C1 C11 179.03(13)
C1 C2 C3 178.43(14)
C4 C3 C2 178.38(14)
C3 C4 C21 179.06(13)
N11 C11 N12 111.86(11)
N11 C11 C1 125.05(11)
N12 C11 C1 123.08(11)
C13 C12 N12 106.35(11)
C12 C13 N11 110.78(11)
N21 C21 N22 112.04(11)
N21 C21 C4 125.02(12)
N22 C21 C4 122.95(11)
C23 C22 N22 106.21(11)
C22 C23 N21 111.11(12)
C11 N11 C13 104.53(10)
C11 N12 C12 106.47(10)
C11 N12 C14 127.15(11)
C12 N12 C14 126.36(11)
C21 N21 C23 104.21(11)
C22 N22 C21 106.43(11)
C22 N22 C24 127.12(11)
C21 N22 C24 126.45(11)

loop_
_geom_bond_atom_site_label_1
_geom_bond_atom_site_label_2
_geom_bond_distance
C1 C2 1.2019(18)
C1 C11 1.4169(17)
C2 C3 1.3671(17)
C3 C4 1.2014(18)
C4 C21 1.4168(17)
C11 N11 1.3284(16)
C11 N12 1.3579(16)
C12 C13 1.3576(18)
C12 N12 1.3620(16)
C13 N11 1.3638(16)
C14 N12 1.4550(16)
C21 N21 1.3249(17)
C21 N22 1.3627(16)
C22 C23 1.356(2)
C22 N22 1.3605(16)
C23 N21 1.3673(18)
C24 N22 1.4535(17)
